data_7705451
loop_
_publ_author_name
'Ghosh, Swarup'
'Gl\"ockler, Eduard'
'W\"olper, Christoph'
'Tjaberings, Alexander'
'Gr\"oschel, Andr\'e H'
'Schulz, Stephan'

_publ_section_title
;
 Active Ga-catalysts for the ring opening homo- and copolymerization of
 cyclic esters, and copolymerization of epoxide and anhydrides.
;
_journal_issue 38
_journal_name_full 'Dalton transactions (Cambridge, England : 2003)'
_journal_page_first 13475
_journal_page_last 13486
_journal_paper_doi 10.1039/d0dt02831b
_journal_volume 49
_journal_year 2020
_chemical_formula_sum 'C28 H42 Cl4 Ga4 N2 O4'
_chemical_formula_weight 891.31
_space_group_crystal_system monoclinic
_space_group_IT_number 14
_space_group_name_Hall '-P 2yn'
_space_group_name_H-M_alt 'P 1 21/n 1'
_atom_sites_solution_hydrogens geom
_atom_sites_solution_primary direct
_atom_sites_solution_secondary difmap
_audit_creation_method SHELXL-2017/1
_audit_update_record
;
2020-06-16 deposited with the CCDC.	2020-09-17 downloaded from the CCDC.
;
_cell_angle_alpha 90
_cell_angle_beta 93.448(4)
_cell_angle_gamma 90
_cell_formula_units_Z 2
_cell_length_a 7.8895(8)
_cell_length_b 17.1647(17)
_cell_length_c 13.2719(13)
_cell_measurement_reflns_used 9538
_cell_measurement_temperature 100(2)
_cell_measurement_theta_max 80.54
_cell_measurement_theta_min 4.22
_cell_volume 1794.0(3)
_computing_cell_refinement 'Bruker APEX3(v2017.3-0)'
_computing_data_collection 'Bruker APEX3(v2017.3-0)'
_computing_data_reduction 'Bruker APEX3(v2017.3-0)'
_computing_molecular_graphics 'ORTEP/PLATON (Spek)'
_computing_publication_material 'BRUKER AXS SHELXTL (c) 2008 / Vers. 2008/4'
_computing_structure_refinement 'SHELXL-2017/1 (Sheldrick, 2017)'
_computing_structure_solution 'Bruker APEX3(v2017.3-0)'
_diffrn_ambient_temperature 100(2)
_diffrn_detector_area_resol_mean 7.3910
_diffrn_measured_fraction_theta_full 1.000
_diffrn_measured_fraction_theta_max 0.995
_diffrn_measurement_device_type 'Bruker D8 Venture (Photon II detector)'
_diffrn_measurement_method 'Data collection strategy APEX 3/Queen'
_diffrn_radiation_monochromator 'multilayer mirror'
_diffrn_radiation_type CuK\a
_diffrn_radiation_wavelength 1.54178
_diffrn_reflns_av_R_equivalents 0.0522
_diffrn_reflns_av_unetI/netI 0.0208
_diffrn_reflns_Laue_measured_fraction_full 1.000
_diffrn_reflns_Laue_measured_fraction_max 0.995
_diffrn_reflns_limit_h_max 10
_diffrn_reflns_limit_h_min -8
_diffrn_reflns_limit_k_max 21
_diffrn_reflns_limit_k_min -21
_diffrn_reflns_limit_l_max 16
_diffrn_reflns_limit_l_min -16
_diffrn_reflns_number 54968
_diffrn_reflns_point_group_measured_fraction_full 1.000
_diffrn_reflns_point_group_measured_fraction_max 0.995
_diffrn_reflns_theta_full 67.679
_diffrn_reflns_theta_max 81.023
_diffrn_reflns_theta_min 4.215
_diffrn_source 'micro-focus sealed tube'
_diffrn_source_type 'INCOATEC I\mS 3.0'
_exptl_absorpt_coefficient_mu 6.447
_exptl_absorpt_correction_T_max 0.75
_exptl_absorpt_correction_T_min 0.61
_exptl_absorpt_correction_type multi-scan
_exptl_absorpt_process_details
; 
 SADABS
 R.H. Blessing, Acta Cryst. (1995) A51 33-38 
;
_exptl_crystal_colour 'pale yellow'
_exptl_crystal_density_diffrn 1.650
_exptl_crystal_description tablet
_exptl_crystal_F_000 896
_exptl_crystal_size_max 0.151
_exptl_crystal_size_mid 0.089
_exptl_crystal_size_min 0.044
_refine_diff_density_max 0.757
_refine_diff_density_min -0.327
_refine_diff_density_rms 0.084
_refine_ls_extinction_method none
_refine_ls_goodness_of_fit_ref 1.068
_refine_ls_hydrogen_treatment constr
_refine_ls_matrix_type full
_refine_ls_number_parameters 194
_refine_ls_number_reflns 3917
_refine_ls_number_restraints 0
_refine_ls_restrained_S_all 1.068
_refine_ls_R_factor_all 0.0293
_refine_ls_R_factor_gt 0.0274
_refine_ls_shift/su_max 0.001
_refine_ls_shift/su_mean 0.000
_refine_ls_structure_factor_coef Fsqd
_refine_ls_weighting_details 'w=1/[\s^2^(Fo^2^)+(0.0388P)^2^+1.4010P] where P=(Fo^2^+2Fc^2^)/3'
_refine_ls_weighting_scheme calc
_refine_ls_wR_factor_gt 0.0718
_refine_ls_wR_factor_ref 0.0738
_reflns_Friedel_coverage 0.000
_reflns_number_gt 3678
_reflns_number_total 3917
_reflns_threshold_expression 'I > 2\s(I)'
_cod_data_source_file d0dt02831b2.cif
_cod_data_source_block sw_clgamem
_cod_depositor_comments
;
The following automatic conversions were performed:

data item '_atom_sites_solution_secondary' value 'diffmap' was
changed to 'difmap'.

Automatic conversion script
Id: cif_fix_values 7556 2019-12-06 15:28:31Z antanas 

 Adding full bibliography for 7705450--7705451.cif.
;
_cod_original_sg_symbol_H-M 'P 21/n'
_cod_database_code 7705451
_shelx_shelxl_version_number 2017/1
_shelx_space_group_comment
;
The symmetry employed for this shelxl refinement is uniquely defined
by the following loop, which should always be used as a source of
symmetry information in preference to the above space-group names.
They are only intended as comments.
;
_shelx_estimated_absorpt_t_min 0.443
_shelx_estimated_absorpt_t_max 0.765

loop_
_space_group_symop_operation_xyz
'x, y, z'
'-x+1/2, y+1/2, -z+1/2'
'-x, -y, -z'
'x-1/2, -y-1/2, z-1/2'

loop_
_atom_site_label
_atom_site_type_symbol
_atom_site_fract_x
_atom_site_fract_y
_atom_site_fract_z
_atom_site_U_iso_or_equiv
_atom_site_adp_type
_atom_site_occupancy
_atom_site_site_symmetry_order
_atom_site_calc_flag
_atom_site_refinement_flags_posn
_atom_site_refinement_flags_adp
_atom_site_refinement_flags_occupancy
_atom_site_disorder_assembly
_atom_site_disorder_group
Ga1 Ga 1.09119(3) 0.30111(2) -0.19129(2) 0.02652(8) Uani 1 1 d . . . . .
Ga2 Ga 0.89951(3) 0.02335(2) 0.08633(2) 0.02454(8) Uani 1 1 d . . . . .
Cl1 Cl 0.99630(7) 0.56187(3) -0.28942(4) 0.03492(12) Uani 1 1 d . . . . .
Cl2 Cl 1.36813(8) 0.65553(3) 0.04033(5) 0.04451(15) Uani 1 1 d . . . . .
O1 O 1.02249(18) 0.40736(8) -0.19785(11) 0.0274(3) Uani 1 1 d . . . . .
O2 O 1.08588(16) 0.06220(8) 0.01026(11) 0.0248(3) Uani 1 1 d . . . . .
N1 N 1.1270(2) 0.30671(9) -0.03889(12) 0.0230(3) Uani 1 1 d . . . . .
C1 C 1.0991(2) 0.46090(11) -0.14136(14) 0.0230(4) Uani 1 1 d . . . . .
C2 C 1.0995(2) 0.53917(12) -0.17415(15) 0.0258(4) Uani 1 1 d . . . . .
C3 C 1.1814(3) 0.59798(12) -0.11956(16) 0.0285(4) Uani 1 1 d . . . . .
H3 H 1.181204 0.649679 -0.145118 0.034 Uiso 1 1 calc R U . . .
C4 C 1.2641(3) 0.58083(12) -0.02698(17) 0.0304(4) Uani 1 1 d . . . . .
C5 C 1.2616(3) 0.50656(12) 0.01191(16) 0.0276(4) Uani 1 1 d . . . . .
H5 H 1.314239 0.496015 0.076726 0.033 Uiso 1 1 calc R U . . .
C6 C 1.1806(2) 0.44609(11) -0.04464(15) 0.0237(4) Uani 1 1 d . . . . .
C7 C 1.1723(2) 0.37092(11) 0.00454(14) 0.0233(4) Uani 1 1 d . . . . .
H7 H 1.202996 0.368972 0.074824 0.028 Uiso 1 1 calc R U . . .
C8 C 1.1148(2) 0.23605(11) 0.02264(15) 0.0261(4) Uani 1 1 d . . . . .
H8A H 1.003855 0.210596 0.006458 0.031 Uiso 1 1 calc R U . . .
H8AB H 1.120330 0.250561 0.094961 0.031 Uiso 1 1 calc R U . . .
C9 C 1.2567(2) 0.17903(12) 0.00388(18) 0.0301(4) Uani 1 1 d . . . . .
H9A H 1.366757 0.201673 0.028905 0.036 Uiso 1 1 calc R U . . .
H9AB H 1.261207 0.170030 -0.069595 0.036 Uiso 1 1 calc R U . . .
C10 C 1.2297(3) 0.10177(12) 0.05670(19) 0.0338(5) Uani 1 1 d . . . . .
H10A H 1.332132 0.068869 0.052821 0.041 Uiso 1 1 calc R U . . .
H10B H 1.211256 0.111212 0.128810 0.041 Uiso 1 1 calc R U . . .
C11 C 1.3214(3) 0.29171(13) -0.24144(17) 0.0337(4) Uani 1 1 d . . . . .
H11A H 1.312972 0.287812 -0.315242 0.051 Uiso 1 1 calc R U . . .
H11B H 1.376782 0.244915 -0.212820 0.051 Uiso 1 1 calc R U . . .
H11C H 1.388515 0.337749 -0.221112 0.051 Uiso 1 1 calc R U . . .
C12 C 0.8960(3) 0.23473(14) -0.22946(19) 0.0409(5) Uani 1 1 d . . . . .
H12A H 0.792462 0.266387 -0.234128 0.061 Uiso 1 1 calc R U . . .
H12B H 0.885469 0.194087 -0.178359 0.061 Uiso 1 1 calc R U . . .
H12C H 0.912383 0.210481 -0.295019 0.061 Uiso 1 1 calc R U . . .
C13 C 0.9964(3) -0.01017(16) 0.21900(17) 0.0385(5) Uani 1 1 d . . . . .
H13A H 0.947724 -0.060573 0.236427 0.058 Uiso 1 1 calc R U . . .
H13B H 0.970062 0.028563 0.270005 0.058 Uiso 1 1 calc R U . . .
H13C H 1.119876 -0.015224 0.216793 0.058 Uiso 1 1 calc R U . . .
C14 C 0.6973(3) 0.08535(14) 0.04698(17) 0.0327(4) Uani 1 1 d . . . . .
H14A H 0.732134 0.135070 0.018366 0.049 Uiso 1 1 calc R U . . .
H14B H 0.632703 0.095209 0.106468 0.049 Uiso 1 1 calc R U . . .
H14C H 0.626203 0.056749 -0.003541 0.049 Uiso 1 1 calc R U . . .

loop_
_atom_site_aniso_label
_atom_site_aniso_U_11
_atom_site_aniso_U_22
_atom_site_aniso_U_33
_atom_site_aniso_U_23
_atom_site_aniso_U_13
_atom_site_aniso_U_12
Ga1 0.03714(15) 0.01775(13) 0.02390(14) -0.00117(8) -0.00434(10) -0.00085(9)
Ga2 0.02235(13) 0.02730(14) 0.02403(14) 0.00163(9) 0.00185(9) 0.00410(8)
Cl1 0.0444(3) 0.0244(2) 0.0347(3) 0.00657(18) -0.0078(2) 0.00079(19)
Cl2 0.0551(3) 0.0269(3) 0.0503(3) -0.0081(2) -0.0077(3) -0.0117(2)
O1 0.0351(7) 0.0193(6) 0.0269(7) -0.0004(5) -0.0058(5) 0.0005(5)
O2 0.0221(6) 0.0198(6) 0.0320(7) 0.0006(5) -0.0015(5) -0.0035(5)
N1 0.0257(7) 0.0191(7) 0.0241(8) 0.0019(6) 0.0002(6) 0.0008(6)
C1 0.0250(8) 0.0201(9) 0.0241(9) -0.0021(7) 0.0023(7) 0.0009(7)
C2 0.0274(9) 0.0224(9) 0.0277(9) 0.0023(7) 0.0026(7) 0.0022(7)
C3 0.0310(9) 0.0182(9) 0.0367(11) 0.0001(8) 0.0049(8) -0.0001(7)
C4 0.0319(10) 0.0222(9) 0.0372(11) -0.0067(8) 0.0018(8) -0.0041(7)
C5 0.0301(10) 0.0251(9) 0.0271(10) -0.0037(8) -0.0019(7) -0.0013(7)
C6 0.0254(8) 0.0200(9) 0.0255(9) -0.0013(7) 0.0011(7) 0.0006(7)
C7 0.0235(8) 0.0244(9) 0.0219(8) -0.0001(7) 0.0002(6) 0.0006(7)
C8 0.0280(9) 0.0214(9) 0.0285(9) 0.0050(7) -0.0009(7) -0.0016(7)
C9 0.0226(9) 0.0206(9) 0.0466(12) 0.0046(8) -0.0031(8) -0.0023(7)
C10 0.0274(10) 0.0206(9) 0.0516(13) 0.0068(9) -0.0127(9) -0.0055(7)
C11 0.0453(12) 0.0258(10) 0.0307(11) -0.0027(8) 0.0069(9) 0.0030(8)
C12 0.0506(13) 0.0291(11) 0.0407(13) -0.0010(9) -0.0151(10) -0.0085(9)
C13 0.0377(12) 0.0515(14) 0.0263(10) 0.0064(9) 0.0022(8) 0.0159(10)
C14 0.0263(9) 0.0375(11) 0.0339(11) -0.0010(9) -0.0010(8) 0.0091(8)

loop_
_atom_type_symbol
_atom_type_description
_atom_type_scat_dispersion_real
_atom_type_scat_dispersion_imag
_atom_type_scat_source
C C 0.0181 0.0091 'International Tables Vol C Tables 4.2.6.8 and 6.1.1.4'
H H 0.0000 0.0000 'International Tables Vol C Tables 4.2.6.8 and 6.1.1.4'
Cl Cl 0.3639 0.7018 'International Tables Vol C Tables 4.2.6.8 and 6.1.1.4'
Ga Ga -1.2846 0.7763 'International Tables Vol C Tables 4.2.6.8 and 6.1.1.4'
N N 0.0311 0.0180 'International Tables Vol C Tables 4.2.6.8 and 6.1.1.4'
O O 0.0492 0.0322 'International Tables Vol C Tables 4.2.6.8 and 6.1.1.4'

loop_
_geom_angle_atom_site_label_1
_geom_angle_atom_site_label_2
_geom_angle_atom_site_label_3
_geom_angle
_geom_angle_site_symmetry_1
_geom_angle_site_symmetry_3
_geom_angle_publ_flag
O1 Ga1 C12 109.18(9) . . ?
O1 Ga1 C11 109.12(8) . . ?
C12 Ga1 C11 126.10(11) . . ?
O1 Ga1 N1 91.29(6) . . ?
C12 Ga1 N1 110.25(9) . . ?
C11 Ga1 N1 105.29(8) . . ?
O2 Ga2 O2 80.88(6) . 3_755 ?
O2 Ga2 C14 107.63(8) . . ?
O2 Ga2 C14 108.16(8) 3_755 . ?
O2 Ga2 C13 107.42(8) . . ?
O2 Ga2 C13 109.42(9) 3_755 . ?
C14 Ga2 C13 131.63(9) . . ?
O2 Ga2 Ga2 40.52(4) . 3_755 ?
O2 Ga2 Ga2 40.36(4) 3_755 3_755 ?
C14 Ga2 Ga2 113.81(7) . 3_755 ?
C13 Ga2 Ga2 114.52(7) . 3_755 ?
C1 O1 Ga1 121.70(12) . . ?
C10 O2 Ga2 122.86(14) . . ?
C10 O2 Ga2 124.22(13) . 3_755 ?
Ga2 O2 Ga2 99.12(6) . 3_755 ?
C7 N1 C8 119.01(17) . . ?
C7 N1 Ga1 120.44(13) . . ?
C8 N1 Ga1 120.38(12) . . ?
O1 C1 C2 120.02(18) . . ?
O1 C1 C6 123.95(17) . . ?
C2 C1 C6 116.01(17) . . ?
C3 C2 C1 122.93(19) . . ?
C3 C2 Cl1 118.62(16) . . ?
C1 C2 Cl1 118.43(15) . . ?
C2 C3 C4 119.33(19) . . ?
C5 C4 C3 120.81(19) . . ?
C5 C4 Cl2 120.47(17) . . ?
C3 C4 Cl2 118.71(16) . . ?
C4 C5 C6 119.89(19) . . ?
C5 C6 C1 120.91(18) . . ?
C5 C6 C7 116.52(17) . . ?
C1 C6 C7 122.35(17) . . ?
N1 C7 C6 125.50(17) . . ?
N1 C8 C9 111.52(16) . . ?
C8 C9 C10 111.15(17) . . ?
O2 C10 C9 110.20(17) . . ?

loop_
_geom_bond_atom_site_label_1
_geom_bond_atom_site_label_2
_geom_bond_distance
_geom_bond_site_symmetry_2
_geom_bond_publ_flag
Ga1 O1 1.9030(14) . ?
Ga1 C12 1.958(2) . ?
Ga1 C11 1.978(2) . ?
Ga1 N1 2.0276(17) . ?
Ga2 O2 1.9505(13) . ?
Ga2 O2 1.9571(14) 3_755 ?
Ga2 C14 1.962(2) . ?
Ga2 C13 1.963(2) . ?
Ga2 Ga2 2.9740(5) 3_755 ?
Cl1 C2 1.734(2) . ?
Cl2 C4 1.740(2) . ?
O1 C1 1.311(2) . ?
O2 C10 1.430(2) . ?
N1 C7 1.285(3) . ?
N1 C8 1.469(2) . ?
C1 C2 1.412(3) . ?
C1 C6 1.424(3) . ?
C2 C3 1.380(3) . ?
C3 C4 1.388(3) . ?
C4 C5 1.376(3) . ?
C5 C6 1.411(3) . ?
C6 C7 1.449(3) . ?
C8 C9 1.519(3) . ?
C9 C10 1.521(3) . ?
